data_7044637
loop_
_publ_author_name
'Mangin, Lo\"ic P'
'Zargarian, Davit'

_publ_section_title
;
 C&#x2212;H Nickellation of Phenol-Derived Phosphinites: Regioselectivity
 and Structures of Cyclonickellated Complexes
;
_journal_name_full 'Dalton Transactions'
_journal_paper_doi 10.1039/C7DT03403B
_journal_year 2017
_chemical_formula_moiety 'C24 H34 Br2 Cl2 Ni2 O2 P2'
_chemical_formula_sum 'C24 H34 Br2 Cl2 Ni2 O2 P2'
_chemical_formula_weight 764.59
_space_group_crystal_system monoclinic
_space_group_IT_number 14
_space_group_name_Hall '-P 2yn'
_space_group_name_H-M_alt 'P 1 21/n 1'
_symmetry_space_group_name_Hall '-P 2yn'
_symmetry_space_group_name_H-M 'P 1 21/n 1'
_atom_sites_solution_hydrogens geom
_audit_creation_date 2017-10-05
_audit_creation_method
;
Olex2 1.2
(compiled 2017.08.10 svn.r3458 for OlexSys, GUI svn.r5381)
;
_audit_update_record
;
2017-10-24 deposited with the CCDC.
2017-11-02 downloaded from the CCDC.
;
_cell_angle_alpha 90
_cell_angle_beta 108.8690(10)
_cell_angle_gamma 90
_cell_formula_units_Z 2
_cell_length_a 11.0573(3)
_cell_length_b 11.0873(3)
_cell_length_c 12.8018(3)
_cell_measurement_reflns_used 9970
_cell_measurement_temperature 100
_cell_measurement_theta_max 72.047
_cell_measurement_theta_min 5.814
_cell_volume 1485.10(7)
_computing_cell_refinement
;
SAINT (2013) V8.35A; Integration Software for Single Crystal Data.
Bruker AXS Inc., Madison, WI 53719-1173.
;
_computing_data_collection
;
APEX 2 (2013) Bruker AXS Inc., Madison, WI 53719-1173.
;
_computing_data_reduction
;
SAINT (2013) V8.35A; Integration Software for Single Crystal Data.
Bruker AXS Inc., Madison, WI 53719-1173.
;
_computing_molecular_graphics 'Olex2 (Dolomanov et al., 2009)'
_computing_publication_material 'Olex2 (Dolomanov et al., 2009)'
_computing_structure_refinement 'XL (Sheldrick, 2008)'
_computing_structure_solution 'XT (Sheldrick, 2015)'
_diffrn_ambient_temperature 100
_diffrn_detector 'CCD area detector'
_diffrn_detector_area_resol_mean 8.3
_diffrn_detector_type 'Bruker APEX2 CCD'
_diffrn_measured_fraction_theta_full 0.997
_diffrn_measured_fraction_theta_max 0.995
_diffrn_measurement_device 'three-circle diffractometer'
_diffrn_measurement_device_type 'Bruker Smart APEX'
_diffrn_measurement_method '\w scans'
_diffrn_radiation_collimation 'Focusing mirrors'
_diffrn_radiation_monochromator 'Quazar MX Mirror Optics'
_diffrn_radiation_probe x-ray
_diffrn_radiation_type CuK\a
_diffrn_radiation_wavelength 1.54178
_diffrn_reflns_av_R_equivalents 0.0272
_diffrn_reflns_av_unetI/netI 0.0085
_diffrn_reflns_Laue_measured_fraction_full 0.997
_diffrn_reflns_Laue_measured_fraction_max 0.995
_diffrn_reflns_limit_h_max 13
_diffrn_reflns_limit_h_min -13
_diffrn_reflns_limit_k_max 13
_diffrn_reflns_limit_k_min -13
_diffrn_reflns_limit_l_max 15
_diffrn_reflns_limit_l_min -15
_diffrn_reflns_number 58307
_diffrn_reflns_point_group_measured_fraction_full 0.997
_diffrn_reflns_point_group_measured_fraction_max 0.995
_diffrn_reflns_theta_full 67.679
_diffrn_reflns_theta_max 72.041
_diffrn_reflns_theta_min 5.814
_diffrn_source 'Microfocus Source'
_diffrn_source_target Cu
_diffrn_source_type 'Incoatec I\mS High Brilliance Microsource'
_exptl_absorpt_coefficient_mu 7.561
_exptl_absorpt_correction_T_max 0.7535
_exptl_absorpt_correction_T_min 0.5910
_exptl_absorpt_correction_type multi-scan
_exptl_absorpt_process_details
;
SADABS-2014/5 (Bruker,2014/5) was used for absorption correction.
wR2(int) was 0.1422 before and 0.0399 after correction.
The Ratio of minimum to maximum transmission is 0.7843.
The \l/2 correction factor is 0.00150.
;
_exptl_crystal_colour orange
_exptl_crystal_colour_primary orange
_exptl_crystal_density_diffrn 1.710
_exptl_crystal_description block
_exptl_crystal_F_000 768
_exptl_crystal_size_max 0.16
_exptl_crystal_size_mid 0.16
_exptl_crystal_size_min 0.08
_refine_diff_density_max 0.640
_refine_diff_density_min -0.428
_refine_diff_density_rms 0.090
_refine_ls_extinction_method none
_refine_ls_goodness_of_fit_ref 1.132
_refine_ls_hydrogen_treatment constr
_refine_ls_matrix_type full
_refine_ls_number_parameters 158
_refine_ls_number_reflns 2914
_refine_ls_number_restraints 0
_refine_ls_restrained_S_all 1.132
_refine_ls_R_factor_all 0.0276
_refine_ls_R_factor_gt 0.0275
_refine_ls_shift/su_max 0.001
_refine_ls_shift/su_mean 0.000
_refine_ls_structure_factor_coef Fsqd
_refine_ls_weighting_details 'w=1/[\s^2^(Fo^2^)+(0.0330P)^2^+3.2630P] where P=(Fo^2^+2Fc^2^)/3'
_refine_ls_weighting_scheme calc
_refine_ls_wR_factor_gt 0.0738
_refine_ls_wR_factor_ref 0.0738
_reflns_Friedel_coverage 0.000
_reflns_number_gt 2909
_reflns_number_total 2914
_reflns_threshold_expression 'I > 2\s(I)'
_cod_data_source_file c7dt03403b2.cif
_cod_data_source_block loic46
_cod_depositor_comments
;
The following automatic conversions were performed:

'_diffrn_radiation_probe' value 'X-ray' changed to 'x-ray' according
to
/home/data/users/saulius/crontab/automatic-downloads/rss-feeds/RSC/lib/dictionaries/cif_core.dic
dictionary named 'cif_core.dic' version 2.4.2 from 2011-04-26.

Automatic conversion script
Id: cif_fix_values 4973 2017-02-22 13:04:09Z antanas 
;
_cod_database_code 7044637
_shelx_shelxl_version_number 2014/7
_shelx_space_group_comment
;
The symmetry employed for this shelxl refinement is uniquely defined
by the following loop, which should always be used as a source of
symmetry information in preference to the above space-group names.
They are only intended as comments.
;
_shelx_estimated_absorpt_t_max 0.583
_shelx_estimated_absorpt_t_min 0.378
_olex2_refinement_description
;
1. Fixed Uiso
 At 1.2 times of:
  All C(H) groups
 At 1.5 times of:
  All C(H,H,H) groups
2.a Ternary CH refined with riding coordinates:
 C7(H7), C10(H10)
2.b Aromatic/amide H refined with riding coordinates:
 C3(H3), C4(H4), C6(H6)
2.c Idealised Me refined as rotating group:
 C8(H8A,H8B,H8C), C9(H9A,H9B,H9C), C11(H11A,H11B,H11C), C12(H12A,H12B,H12C)
;
_olex2_submission_special_instructions 'No special instructions were received'

loop_
_space_group_symop_operation_xyz
'x, y, z'
'-x+1/2, y+1/2, -z+1/2'
'-x, -y, -z'
'x-1/2, -y-1/2, z-1/2'

loop_
_atom_site_label
_atom_site_type_symbol
_atom_site_fract_x
_atom_site_fract_y
_atom_site_fract_z
_atom_site_U_iso_or_equiv
_atom_site_adp_type
_atom_site_occupancy
_atom_site_site_symmetry_order
_atom_site_calc_flag
_atom_site_refinement_flags_posn
Br1 Br 0.11983(2) 0.54366(2) 0.45887(2) 0.01806(10) Uani 1 1 d .
Ni1 Ni 0.10299(4) 0.41223(4) 0.60047(3) 0.01247(11) Uani 1 1 d .
Cl1 Cl 0.69747(6) 0.26945(7) 0.82925(6) 0.02884(17) Uani 1 1 d .
P1 P 0.08850(6) 0.29581(6) 0.72514(5) 0.01309(14) Uani 1 1 d .
O1 O 0.23361(17) 0.27345(17) 0.80981(14) 0.0178(4) Uani 1 1 d .
C1 C 0.3230(2) 0.3061(2) 0.7595(2) 0.0148(5) Uani 1 1 d .
C2 C 0.2799(2) 0.3696(2) 0.6595(2) 0.0144(5) Uani 1 1 d .
C3 C 0.3742(2) 0.3970(2) 0.6118(2) 0.0160(5) Uani 1 1 d .
H3 H 0.3502 0.4372 0.5426 0.019 Uiso 1 1 calc R
C4 C 0.5029(3) 0.3669(2) 0.6632(2) 0.0189(5) Uani 1 1 d .
H4 H 0.5654 0.3880 0.6300 0.023 Uiso 1 1 calc R
C5 C 0.5379(2) 0.3060(2) 0.7628(2) 0.0187(5) Uani 1 1 d .
C6 C 0.4484(2) 0.2727(2) 0.8127(2) 0.0163(5) Uani 1 1 d .
H6 H 0.4723 0.2290 0.8801 0.020 Uiso 1 1 calc R
C7 C 0.0341(2) 0.1426(2) 0.6822(2) 0.0185(5) Uani 1 1 d .
H7 H 0.0517 0.0926 0.7505 0.022 Uiso 1 1 calc R
C8 C 0.1140(3) 0.0907(3) 0.6149(2) 0.0240(6) Uani 1 1 d .
H8A H 0.0987 0.1377 0.5470 0.036 Uiso 1 1 calc GR
H8B H 0.0897 0.0065 0.5961 0.036 Uiso 1 1 calc GR
H8C H 0.2049 0.0948 0.6586 0.036 Uiso 1 1 calc GR
C9 C -0.1093(3) 0.1352(3) 0.6202(2) 0.0244(6) Uani 1 1 d .
H9A H -0.1566 0.1690 0.6663 0.037 Uiso 1 1 calc GR
H9B H -0.1339 0.0507 0.6034 0.037 Uiso 1 1 calc GR
H9C H -0.1293 0.1811 0.5513 0.037 Uiso 1 1 calc GR
C10 C 0.0042(2) 0.3485(2) 0.8178(2) 0.0172(5) Uani 1 1 d .
H10 H -0.0889 0.3525 0.7744 0.021 Uiso 1 1 calc R
C11 C 0.0201(3) 0.2609(3) 0.9144(2) 0.0240(6) Uani 1 1 d .
H11A H -0.0152 0.1820 0.8856 0.036 Uiso 1 1 calc GR
H11B H -0.0254 0.2925 0.9627 0.036 Uiso 1 1 calc GR
H11C H 0.1111 0.2523 0.9565 0.036 Uiso 1 1 calc GR
C12 C 0.0481(3) 0.4761(3) 0.8586(2) 0.0261(6) Uani 1 1 d .
H12A H 0.1367 0.4736 0.9079 0.039 Uiso 1 1 calc GR
H12B H -0.0069 0.5083 0.8986 0.039 Uiso 1 1 calc GR
H12C H 0.0424 0.5282 0.7953 0.039 Uiso 1 1 calc GR

loop_
_atom_site_aniso_label
_atom_site_aniso_U_11
_atom_site_aniso_U_22
_atom_site_aniso_U_33
_atom_site_aniso_U_23
_atom_site_aniso_U_13
_atom_site_aniso_U_12
Br1 0.01483(15) 0.02240(16) 0.01747(15) 0.00887(10) 0.00595(10) 0.00167(10)
Ni1 0.0130(2) 0.0137(2) 0.0110(2) 0.00246(16) 0.00421(16) 0.00000(16)
Cl1 0.0133(3) 0.0399(4) 0.0330(4) 0.0089(3) 0.0069(3) 0.0050(3)
P1 0.0119(3) 0.0154(3) 0.0118(3) 0.0034(2) 0.0036(2) -0.0001(2)
O1 0.0137(8) 0.0250(10) 0.0141(8) 0.0058(7) 0.0039(7) 0.0008(7)
C1 0.0151(12) 0.0146(12) 0.0157(11) -0.0022(9) 0.0064(10) -0.0019(9)
C2 0.0148(11) 0.0136(11) 0.0141(11) -0.0026(9) 0.0038(9) 0.0005(9)
C3 0.0192(12) 0.0161(12) 0.0136(11) -0.0006(9) 0.0066(10) 0.0004(10)
C4 0.0198(13) 0.0188(13) 0.0221(13) -0.0026(10) 0.0123(10) -0.0011(10)
C5 0.0117(11) 0.0203(13) 0.0224(13) -0.0025(10) 0.0030(10) 0.0019(10)
C6 0.0152(12) 0.0182(12) 0.0138(11) -0.0001(9) 0.0021(9) 0.0002(10)
C7 0.0197(12) 0.0149(12) 0.0203(12) 0.0042(10) 0.0058(10) -0.0010(10)
C8 0.0274(14) 0.0170(13) 0.0269(14) -0.0005(11) 0.0081(12) 0.0032(11)
C9 0.0203(13) 0.0207(13) 0.0290(15) -0.0011(11) 0.0036(11) -0.0041(11)
C10 0.0146(11) 0.0244(13) 0.0142(11) 0.0030(10) 0.0070(9) 0.0020(10)
C11 0.0204(13) 0.0346(16) 0.0186(13) 0.0081(11) 0.0085(11) 0.0000(11)
C12 0.0338(16) 0.0277(15) 0.0205(14) -0.0016(11) 0.0140(12) -0.0024(12)

loop_
_atom_type_symbol
_atom_type_description
_atom_type_scat_dispersion_real
_atom_type_scat_dispersion_imag
_atom_type_scat_source
C C 0.0181 0.0091 'International Tables Vol C Tables 4.2.6.8 and 6.1.1.4'
H H 0.0000 0.0000 'International Tables Vol C Tables 4.2.6.8 and 6.1.1.4'
Br Br -0.6763 1.2805 'International Tables Vol C Tables 4.2.6.8 and 6.1.1.4'
Cl Cl 0.3639 0.7018 'International Tables Vol C Tables 4.2.6.8 and 6.1.1.4'
Ni Ni -3.0029 0.5091 'International Tables Vol C Tables 4.2.6.8 and 6.1.1.4'
O O 0.0492 0.0322 'International Tables Vol C Tables 4.2.6.8 and 6.1.1.4'
P P 0.2955 0.4335 'International Tables Vol C Tables 4.2.6.8 and 6.1.1.4'

loop_
_geom_angle_atom_site_label_1
_geom_angle_atom_site_label_2
_geom_angle_atom_site_label_3
_geom_angle
_geom_angle_site_symmetry_3
Ni1 Br1 Ni1 92.348(16) 3_566
Br1 Ni1 Br1 87.653(16) 3_566
P1 Ni1 Br1 179.79(3) .
P1 Ni1 Br1 92.48(2) 3_566
C2 Ni1 Br1 174.79(8) 3_566
C2 Ni1 Br1 97.49(8) .
C2 Ni1 P1 82.38(8) .
O1 P1 Ni1 107.26(7) .
O1 P1 C7 102.43(11) .
O1 P1 C10 102.42(10) .
C7 P1 Ni1 116.21(9) .
C10 P1 Ni1 118.55(9) .
C10 P1 C7 107.81(12) .
C1 O1 P1 110.16(15) .
O1 C1 C2 118.1(2) .
C6 C1 O1 116.9(2) .
C6 C1 C2 125.0(2) .
C1 C2 Ni1 119.11(18) .
C3 C2 Ni1 125.72(19) .
C3 C2 C1 115.2(2) .
C2 C3 H3 119.0 .
C4 C3 C2 122.0(2) .
C4 C3 H3 119.0 .
C3 C4 H4 120.4 .
C5 C4 C3 119.2(2) .
C5 C4 H4 120.4 .
C4 C5 Cl1 120.1(2) .
C4 C5 C6 121.7(2) .
C6 C5 Cl1 118.2(2) .
C1 C6 C5 116.9(2) .
C1 C6 H6 121.6 .
C5 C6 H6 121.6 .
P1 C7 H7 107.4 .
C8 C7 P1 108.95(18) .
C8 C7 H7 107.4 .
C9 C7 P1 113.05(19) .
C9 C7 H7 107.4 .
C9 C7 C8 112.3(2) .
C7 C8 H8A 109.5 .
C7 C8 H8B 109.5 .
C7 C8 H8C 109.5 .
H8A C8 H8B 109.5 .
H8A C8 H8C 109.5 .
H8B C8 H8C 109.5 .
C7 C9 H9A 109.5 .
C7 C9 H9B 109.5 .
C7 C9 H9C 109.5 .
H9A C9 H9B 109.5 .
H9A C9 H9C 109.5 .
H9B C9 H9C 109.5 .
P1 C10 H10 107.7 .
C11 C10 P1 111.79(19) .
C11 C10 H10 107.7 .
C12 C10 P1 110.23(18) .
C12 C10 H10 107.7 .
C12 C10 C11 111.6(2) .
C10 C11 H11A 109.5 .
C10 C11 H11B 109.5 .
C10 C11 H11C 109.5 .
H11A C11 H11B 109.5 .
H11A C11 H11C 109.5 .
H11B C11 H11C 109.5 .
C10 C12 H12A 109.5 .
C10 C12 H12B 109.5 .
C10 C12 H12C 109.5 .
H12A C12 H12B 109.5 .
H12A C12 H12C 109.5 .
H12B C12 H12C 109.5 .

loop_
_geom_bond_atom_site_label_1
_geom_bond_atom_site_label_2
_geom_bond_distance
_geom_bond_site_symmetry_2
Br1 Ni1 2.3796(5) .
Br1 Ni1 2.3824(5) 3_566
Ni1 Br1 2.3823(5) 3_566
Ni1 P1 2.0987(7) .
Ni1 C2 1.914(2) .
Cl1 C5 1.741(3) .
P1 O1 1.6389(18) .
P1 C7 1.826(3) .
P1 C10 1.825(3) .
O1 C1 1.390(3) .
C1 C2 1.403(3) .
C1 C6 1.384(4) .
C2 C3 1.402(3) .
C3 H3 0.9500 .
C3 C4 1.401(4) .
C4 H4 0.9500 .
C4 C5 1.382(4) .
C5 C6 1.390(4) .
C6 H6 0.9500 .
C7 H7 1.0000 .
C7 C8 1.532(4) .
C7 C9 1.528(4) .
C8 H8A 0.9800 .
C8 H8B 0.9800 .
C8 H8C 0.9800 .
C9 H9A 0.9800 .
C9 H9B 0.9800 .
C9 H9C 0.9800 .
C10 H10 1.0000 .
C10 C11 1.537(4) .
C10 C12 1.532(4) .
C11 H11A 0.9800 .
C11 H11B 0.9800 .
C11 H11C 0.9800 .
C12 H12A 0.9800 .
C12 H12B 0.9800 .
C12 H12C 0.9800 .

loop_
_geom_torsion_atom_site_label_1
_geom_torsion_atom_site_label_2
_geom_torsion_atom_site_label_3
_geom_torsion_atom_site_label_4
_geom_torsion
Ni1 P1 O1 C1 -17.47(17)
Ni1 P1 C7 C8 50.5(2)
Ni1 P1 C7 C9 -75.1(2)
Ni1 P1 C10 C11 -171.21(15)
Ni1 P1 C10 C12 -46.5(2)
Ni1 C2 C3 C4 177.11(19)
Cl1 C5 C6 C1 178.15(19)
P1 O1 C1 C2 11.0(3)
P1 O1 C1 C6 -168.83(19)
O1 P1 C7 C8 -66.08(19)
O1 P1 C7 C9 168.37(19)
O1 P1 C10 C11 -53.4(2)
O1 P1 C10 C12 71.3(2)
O1 C1 C2 Ni1 2.1(3)
O1 C1 C2 C3 -178.4(2)
O1 C1 C6 C5 -179.6(2)
C1 C2 C3 C4 -2.4(4)
C2 C1 C6 C5 0.6(4)
C2 C3 C4 C5 1.4(4)
C3 C4 C5 Cl1 -179.1(2)
C3 C4 C5 C6 0.8(4)
C4 C5 C6 C1 -1.7(4)
C6 C1 C2 Ni1 -178.1(2)
C6 C1 C2 C3 1.4(4)
C7 P1 O1 C1 105.35(18)
C7 P1 C10 C11 54.1(2)
C7 P1 C10 C12 178.86(18)
C10 P1 O1 C1 -142.98(17)
C10 P1 C7 C8 -173.67(18)
C10 P1 C7 C9 60.8(2)
